data_2241089
loop_
_publ_author_name
'Tahir, Muhammad Nawaz'
'Anwar-ul-Haq, Muhammad'
'Choudhary, Muhammad Aziz'

_publ_section_title
;
 Crystal structure of
 4-[(<i>E</i>)-(2-carbamothioylhydrazinylidene)methyl]benzoic acid
;
_journal_coeditor_code HB7508
_journal_issue 10
_journal_name_full 'Acta Crystallographica Section E'
_journal_page_first o772
_journal_paper_doi 10.1107/S2056989015017594
_journal_volume 71
_journal_year 2015
_chemical_formula_iupac 'C9 H9 N3 O2 S'
_chemical_formula_moiety 'C9 H9 N3 O2 S'
_chemical_formula_sum 'C9 H9 N3 O2 S'
_chemical_formula_weight 223.25
_chemical_name_systematic
;
4-[(<i>E</i>)-(2-Carbamothioylhydrazinylidene)methyl]benzoic acid
;
_space_group_crystal_system triclinic
_space_group_IT_number 2
_space_group_name_Hall '-P 1'
_space_group_name_H-M_alt 'P -1'
_symmetry_space_group_name_Hall '-P 1'
_symmetry_space_group_name_H-M 'P -1'
_atom_sites_solution_hydrogens geom
_atom_sites_solution_primary direct
_atom_sites_solution_secondary difmap
_audit_creation_method SHELXL-2014/7
_cell_angle_alpha 81.386(6)
_cell_angle_beta 82.878(6)
_cell_angle_gamma 79.416(6)
_cell_formula_units_Z 2
_cell_length_a 4.7454(5)
_cell_length_b 8.5691(10)
_cell_length_c 13.3886(15)
_cell_measurement_reflns_used 1566
_cell_measurement_temperature 296(2)
_cell_measurement_theta_max 27.000
_cell_measurement_theta_min 1.546
_cell_volume 526.52(10)
_computing_cell_refinement
;
SAINT (Bruker, 2007)
;
_computing_data_collection
;
APEX2 (Bruker, 2007)
;
_computing_data_reduction
;
SAINT (Bruker, 2007)
;
_computing_molecular_graphics
;
ORTEP-3 for Windows (Farrugia, 2012) and PLATON (Spek, 2009)
;
_computing_publication_material
;
WinGX (Farrugia, 2012) and PLATON (Spek, 2009)
;
_computing_structure_refinement
;
SHELXL2014/6  (Sheldrick, 2015)
;
_computing_structure_solution
;
SHELXS97 (Sheldrick, 2008)
;
_diffrn_ambient_temperature 296(2)
_diffrn_detector_area_resol_mean 7.70
_diffrn_measured_fraction_theta_full 0.997
_diffrn_measured_fraction_theta_max 0.997
_diffrn_measurement_device_type 'Bruker Kappa APEXII CCD'
_diffrn_measurement_method \w
_diffrn_radiation_monochromator graphite
_diffrn_radiation_source 'fine-focus sealed tube'
_diffrn_radiation_type MoK\a
_diffrn_radiation_wavelength 0.71073
_diffrn_reflns_av_R_equivalents 0.0300
_diffrn_reflns_limit_h_max 6
_diffrn_reflns_limit_h_min -5
_diffrn_reflns_limit_k_max 10
_diffrn_reflns_limit_k_min -10
_diffrn_reflns_limit_l_max 17
_diffrn_reflns_limit_l_min -17
_diffrn_reflns_number 5971
_diffrn_reflns_theta_full 27.000
_diffrn_reflns_theta_max 27.000
_diffrn_reflns_theta_min 1.546
_diffrn_standards_number 0
_exptl_absorpt_coefficient_mu 0.291
_exptl_absorpt_correction_T_max 0.958
_exptl_absorpt_correction_T_min 0.895
_exptl_absorpt_correction_type multi-scan
_exptl_absorpt_process_details
;
(SADABS; Bruker, 2005)
;
_exptl_crystal_colour colourless
_exptl_crystal_density_diffrn 1.408
_exptl_crystal_density_method 'not measured'
_exptl_crystal_description needle
_exptl_crystal_F_000 232
_exptl_crystal_size_max 0.40
_exptl_crystal_size_mid 0.22
_exptl_crystal_size_min 0.16
_refine_diff_density_max 0.548
_refine_diff_density_min -0.234
_refine_ls_goodness_of_fit_ref 1.055
_refine_ls_hydrogen_treatment mixed
_refine_ls_matrix_type full
_refine_ls_number_parameters 143
_refine_ls_number_reflns 2286
_refine_ls_number_restraints 3
_refine_ls_restrained_S_all 1.055
_refine_ls_R_factor_all 0.0780
_refine_ls_R_factor_gt 0.0513
_refine_ls_shift/su_max 0.000
_refine_ls_shift/su_mean 0.000
_refine_ls_structure_factor_coef Fsqd
_refine_ls_weighting_details 'w=1/[\s^2^(Fo^2^)+(0.0687P)^2^+0.1050P] where P=(Fo^2^+2Fc^2^)/3'
_refine_ls_weighting_scheme calc
_refine_ls_wR_factor_gt 0.1305
_refine_ls_wR_factor_ref 0.1463
_reflns_number_gt 1566
_reflns_number_total 2286
_reflns_threshold_expression I>2\s(I)
_cod_data_source_file hb7508sup1.cif
_cod_data_source_block I
_cod_database_code 2241089
_shelx_space_group_comment
;
The symmetry employed for this shelxl refinement is uniquely defined
by the following loop, which should always be used as a source of
symmetry information in preference to the above space-group names.
They are only intended as comments.
;

loop_
_space_group_symop_operation_xyz
'x, y, z'
'-x, -y, -z'

loop_
_atom_site_type_symbol
_atom_site_label
_atom_site_fract_x
_atom_site_fract_y
_atom_site_fract_z
_atom_site_U_iso_or_equiv
_atom_site_adp_type
_atom_site_calc_flag
_atom_site_occupancy
S S1 1.16213(14) -0.24283(8) 0.07250(5) 0.0516(3) Uani d 1
O O1 -0.7098(4) 0.3266(3) 0.50791(14) 0.0659(6) Uani d 1
H H1 -0.8389 0.3791 0.5417 0.099 Uiso calc 1
O O2 -0.8294(4) 0.5276(2) 0.38826(14) 0.0598(6) Uani d 1
N N1 0.4804(4) 0.0209(2) 0.19255(16) 0.0417(5) Uani d 1
N N2 0.7068(4) -0.0327(2) 0.12477(16) 0.0426(5) Uani d 1
H H2 0.7307 0.0194 0.0651 0.051 Uiso calc 1
N N3 0.8427(6) -0.2352(3) 0.24762(19) 0.0635(7) Uani d 1
H H3A 0.951(6) -0.321(3) 0.270(2) 0.095 Uiso d 1
H H3B 0.702(5) -0.199(4) 0.289(2) 0.095 Uiso d 1
C C1 -0.6710(5) 0.4042(3) 0.41755(19) 0.0443(6) Uani d 1
C C2 -0.4179(5) 0.3333(3) 0.35245(19) 0.0409(6) Uani d 1
C C3 -0.3616(5) 0.4082(3) 0.2550(2) 0.0426(6) Uani d 1
H H3 -0.4830 0.5005 0.2308 0.051 Uiso calc 1
C C4 -0.1243(5) 0.3456(3) 0.1935(2) 0.0434(6) Uani d 1
H H4 -0.0858 0.3969 0.1282 0.052 Uiso calc 1
C C5 0.0572(4) 0.2066(3) 0.22859(19) 0.0380(6) Uani d 1
C C6 -0.0038(5) 0.1310(3) 0.3255(2) 0.0488(7) Uani d 1
H H6 0.1146 0.0372 0.3493 0.059 Uiso calc 1
C C7 -0.2402(5) 0.1942(3) 0.3875(2) 0.0495(7) Uani d 1
H H7 -0.2795 0.1430 0.4527 0.059 Uiso calc 1
C C8 0.3065(5) 0.1441(3) 0.16108(19) 0.0406(6) Uani d 1
H H8 0.3370 0.1949 0.0952 0.049 Uiso calc 1
C C9 0.8922(5) -0.1683(3) 0.15277(19) 0.0415(6) Uani d 1

loop_
_atom_site_aniso_label
_atom_site_aniso_U_11
_atom_site_aniso_U_22
_atom_site_aniso_U_33
_atom_site_aniso_U_12
_atom_site_aniso_U_13
_atom_site_aniso_U_23
S1 0.0457(4) 0.0493(4) 0.0491(4) 0.0093(3) 0.0097(3) -0.0059(3)
O1 0.0503(11) 0.0888(16) 0.0404(11) 0.0235(10) 0.0101(8) -0.0059(11)
O2 0.0497(11) 0.0690(13) 0.0463(11) 0.0202(10) 0.0079(8) -0.0087(10)
N1 0.0345(10) 0.0446(12) 0.0429(12) -0.0032(9) 0.0093(9) -0.0108(10)
N2 0.0366(10) 0.0457(12) 0.0378(12) 0.0032(9) 0.0092(8) -0.0041(9)
N3 0.0702(17) 0.0557(16) 0.0458(15) 0.0152(12) 0.0145(12) 0.0054(12)
C1 0.0340(13) 0.0574(17) 0.0390(15) 0.0029(12) -0.0009(10) -0.0133(13)
C2 0.0306(12) 0.0519(15) 0.0393(14) 0.0012(10) 0.0003(10) -0.0160(12)
C3 0.0330(12) 0.0452(14) 0.0461(15) 0.0034(10) 0.0014(10) -0.0115(12)
C4 0.0381(13) 0.0483(15) 0.0402(14) -0.0027(11) 0.0046(10) -0.0069(12)
C5 0.0273(11) 0.0465(14) 0.0407(14) -0.0036(10) 0.0014(9) -0.0143(11)
C6 0.0382(13) 0.0536(16) 0.0466(16) 0.0088(11) 0.0018(11) -0.0060(13)
C7 0.0419(14) 0.0632(18) 0.0359(14) 0.0025(12) 0.0048(11) -0.0039(13)
C8 0.0324(12) 0.0458(14) 0.0406(14) 0.0007(10) 0.0023(10) -0.0094(12)
C9 0.0382(13) 0.0395(14) 0.0444(15) -0.0050(10) -0.0033(10) -0.0007(12)

loop_
_atom_type_symbol
_atom_type_description
_atom_type_scat_dispersion_real
_atom_type_scat_dispersion_imag
_atom_type_scat_source
C C 0.0033 0.0016 'International Tables Vol C Tables 4.2.6.8 and 6.1.1.4'
H H 0.0000 0.0000 'International Tables Vol C Tables 4.2.6.8 and 6.1.1.4'
N N 0.0061 0.0033 'International Tables Vol C Tables 4.2.6.8 and 6.1.1.4'
O O 0.0106 0.0060 'International Tables Vol C Tables 4.2.6.8 and 6.1.1.4'
S S 0.1246 0.1234 'International Tables Vol C Tables 4.2.6.8 and 6.1.1.4'

loop_
_geom_angle_atom_site_label_1
_geom_angle_atom_site_label_2
_geom_angle_atom_site_label_3
_geom_angle
C1 O1 H1 109.5
C8 N1 N2 116.9(2)
C9 N2 N1 119.5(2)
C9 N2 H2 120.3
N1 N2 H2 120.3
C9 N3 H3A 120(2)
C9 N3 H3B 124(2)
H3A N3 H3B 116(3)
O2 C1 O1 122.6(2)
O2 C1 C2 122.2(2)
O1 C1 C2 115.2(2)
C3 C2 C7 119.9(2)
C3 C2 C1 118.9(2)
C7 C2 C1 121.2(2)
C4 C3 C2 119.9(2)
C4 C3 H3 120.0
C2 C3 H3 120.0
C3 C4 C5 120.5(2)
C3 C4 H4 119.7
C5 C4 H4 119.7
C6 C5 C4 119.1(2)
C6 C5 C8 122.0(2)
C4 C5 C8 118.8(2)
C5 C6 C7 120.4(2)
C5 C6 H6 119.8
C7 C6 H6 119.8
C2 C7 C6 120.1(2)
C2 C7 H7 119.9
C6 C7 H7 119.9
N1 C8 C5 120.0(2)
N1 C8 H8 120.0
C5 C8 H8 120.0
N3 C9 N2 115.3(2)
N3 C9 S1 123.1(2)
N2 C9 S1 121.62(19)

loop_
_geom_bond_atom_site_label_1
_geom_bond_atom_site_label_2
_geom_bond_distance
S1 C9 1.664(2)
O1 C1 1.299(3)
O1 H1 0.8200
O2 C1 1.222(3)
N1 C8 1.268(3)
N1 N2 1.375(3)
N2 C9 1.357(3)
N2 H2 0.8600
N3 C9 1.325(3)
N3 H3A 0.853(10)
N3 H3B 0.851(10)
C1 C2 1.484(3)
C2 C3 1.383(4)
C2 C7 1.383(3)
C3 C4 1.383(3)
C3 H3 0.9300
C4 C5 1.392(3)
C4 H4 0.9300
C5 C6 1.383(4)
C5 C8 1.466(3)
C6 C7 1.386(3)
C6 H6 0.9300
C7 H7 0.9300
C8 H8 0.9300

loop_
_geom_hbond_atom_site_label_D
_geom_hbond_atom_site_label_H
_geom_hbond_atom_site_label_A
_geom_hbond_site_symmetry_A
_geom_hbond_distance_DH
_geom_hbond_distance_HA
_geom_hbond_distance_DA
_geom_hbond_angle_DHA
N3 H3B N1 . 0.86(3) 2.28(3) 2.600(3) 102(2)
O1 H1 O2 2_366 0.82 1.84 2.653(2) 170
N2 H2 S1 2_755 0.86 2.53 3.347(2) 160
N3 H3A O2 1_745 0.853(10) 2.136(19) 2.918(3) 152(3)

loop_
_geom_torsion_atom_site_label_1
_geom_torsion_atom_site_label_2
_geom_torsion_atom_site_label_3
_geom_torsion_atom_site_label_4
_geom_torsion
C8 N1 N2 C9 -177.0(2)
O2 C1 C2 C3 -0.8(4)
O1 C1 C2 C3 179.8(2)
O2 C1 C2 C7 179.5(3)
O1 C1 C2 C7 0.1(4)
C7 C2 C3 C4 -1.3(4)
C1 C2 C3 C4 179.0(2)
C2 C3 C4 C5 0.7(4)
C3 C4 C5 C6 0.5(4)
C3 C4 C5 C8 180.0(2)
C4 C5 C6 C7 -0.9(4)
C8 C5 C6 C7 179.5(2)
C3 C2 C7 C6 0.9(4)
C1 C2 C7 C6 -179.5(2)
C5 C6 C7 C2 0.3(4)
N2 N1 C8 C5 179.0(2)
C6 C5 C8 N1 -2.9(4)
C4 C5 C8 N1 177.6(2)
N1 N2 C9 N3 -2.7(4)
N1 N2 C9 S1 177.48(17)

_cod_database_fobs_code 2241089
